data_7154132
loop_
_publ_author_name
'Yagishita, Fumitoshi'
'Baba, Nozomi'
'Ueda, Yuki'
'Katabira, Satoshi'
'Kasashima, Yoshio'
'Mino, Takashi'
'Sakamoto, Masami'

_publ_section_title
;
 Diastereoselective photodimerization reactions of chromone-2-carboxamides
 to construct a C2-chiral scaffold.
;
_journal_issue 47
_journal_name_full 'Organic &amp; biomolecular chemistry'
_journal_page_first 9644
_journal_page_last 9649
_journal_paper_doi 10.1039/c4ob01827c
_journal_volume 12
_journal_year 2014
_chemical_absolute_configuration rm
_chemical_formula_sum 'C39 H41 N3 O12'
_chemical_formula_weight 743.75
_chemical_melting_point 490.5(5)
_chemical_name_systematic 'Anti-HH photodimer of (S)-N-(1-methoxycarbonylethyl)-2-chromonecarboxamide'
_space_group_IT_number 170
_symmetry_cell_setting hexagonal
_symmetry_space_group_name_Hall 'P 65'
_symmetry_space_group_name_H-M 'P 65'
_atom_sites_solution_hydrogens geom
_atom_sites_solution_primary direct
_atom_sites_solution_secondary difmap
_audit_creation_method SHELXL-97
_cell_angle_alpha 90.00
_cell_angle_beta 90.00
_cell_angle_gamma 120.00
_cell_formula_units_Z 6
_cell_length_a 12.380(5)
_cell_length_b 12.380(5)
_cell_length_c 42.393(17)
_cell_measurement_reflns_used 3319
_cell_measurement_temperature 173
_cell_measurement_theta_max 19.29
_cell_measurement_theta_min 2.38
_cell_volume 5627(4)
_computing_cell_refinement 'Bruker SAINT'
_computing_data_collection 'Bruker APEX2'
_computing_data_reduction 'Bruker SAINT'
_computing_molecular_graphics 'Bruker SHELXTL'
_computing_publication_material 'Bruker SHELXTL'
_computing_structure_refinement 'SHELXL-97 (Sheldrick, 2008)'
_computing_structure_solution 'SHELXS-97 (Sheldrick, 2008)'
_diffrn_ambient_temperature 173
_diffrn_detector_area_resol_mean 8.333
_diffrn_measured_fraction_theta_full 0.998
_diffrn_measured_fraction_theta_max 0.998
_diffrn_measurement_device_type 'Bruker APEX-II CCD'
_diffrn_measurement_method '\f and \w scans'
_diffrn_radiation_monochromator graphite
_diffrn_radiation_source 'fine-focus sealed tube'
_diffrn_radiation_type MoK\a
_diffrn_radiation_wavelength 0.71073
_diffrn_reflns_av_R_equivalents 0.1071
_diffrn_reflns_av_sigmaI/netI 0.1035
_diffrn_reflns_limit_h_max 14
_diffrn_reflns_limit_h_min -9
_diffrn_reflns_limit_k_max 13
_diffrn_reflns_limit_k_min -14
_diffrn_reflns_limit_l_max 51
_diffrn_reflns_limit_l_min -48
_diffrn_reflns_number 26515
_diffrn_reflns_theta_full 25.43
_diffrn_reflns_theta_max 25.43
_diffrn_reflns_theta_min 1.90
_exptl_absorpt_coefficient_mu 0.098
_exptl_absorpt_correction_T_max 0.9854
_exptl_absorpt_correction_T_min 0.9524
_exptl_absorpt_correction_type empirical
_exptl_absorpt_process_details 'SADABS Sheldrick 1996'
_exptl_crystal_colour colourless
_exptl_crystal_density_diffrn 1.317
_exptl_crystal_density_method 'not measured'
_exptl_crystal_description prismatic
_exptl_crystal_F_000 2352
_exptl_crystal_recrystallization_method 'Re-crystallisation from solvent: acetone/hexane'
_exptl_crystal_size_max 0.50
_exptl_crystal_size_mid 0.20
_exptl_crystal_size_min 0.15
_refine_diff_density_max 0.387
_refine_diff_density_min -0.444
_refine_diff_density_rms 0.083
_refine_ls_abs_structure_details 'Flack H D (1983), Acta Cryst. A39, 876-881'
_refine_ls_abs_structure_Flack 0.0(11)
_refine_ls_extinction_coef 0.0151(10)
_refine_ls_extinction_expression Fc^*^=kFc[1+0.001xFc^2^\l^3^/sin(2\q)]^-1/4^
_refine_ls_extinction_method SHELXL
_refine_ls_goodness_of_fit_ref 0.952
_refine_ls_hydrogen_treatment constr
_refine_ls_matrix_type full
_refine_ls_number_parameters 495
_refine_ls_number_reflns 6805
_refine_ls_number_restraints 1
_refine_ls_restrained_S_all 0.951
_refine_ls_R_factor_all 0.0865
_refine_ls_R_factor_gt 0.0631
_refine_ls_shift/su_max 0.000
_refine_ls_shift/su_mean 0.000
_refine_ls_structure_factor_coef Fsqd
_refine_ls_weighting_details 'calc w=1/[\s^2^(Fo^2^)+(0.0796P)^2^+0.0000P] where P=(Fo^2^+2Fc^2^)/3'
_refine_ls_weighting_scheme calc
_refine_ls_wR_factor_gt 0.1416
_refine_ls_wR_factor_ref 0.1557
_reflns_number_gt 5028
_reflns_number_total 6805
_reflns_threshold_expression >2sigma(I)
_cod_data_source_file c4ob01827c2.cif
_cod_data_source_block saka451_p65_nontwin
_cod_depositor_comments
;
The following automatic conversions were performed:

'_chemical_melting_point' value '490-491' was changed to '490.5(5)' -
the average value was taken and precision was
estimated.

'_symmetry_cell_setting' value 'Hexagonal' changed to
'hexagonal' according to
/usr/data/users/saulius/crontab/automatic-downloads/rss-feeds/RSC/lib/dictionaries/cif_core.dic
dictionary named 'cif_core.dic' version 2.4.2 from 2011-04-26.

Automatic conversion script
Id: cif_fix_values 2827 2014-09-09 07:05:25Z andrius 

 Adding full bibliography for 7154126--7154132.cif.
;
_cod_original_sg_symbol_H-M P6(5)
_cod_database_code 7154132

loop_
_symmetry_equiv_pos_as_xyz
'x, y, z'
'-y, x-y, z+2/3'
'-x+y, -x, z+1/3'
'-x, -y, z+1/2'
'y, -x+y, z+1/6'
'x-y, x, z+5/6'

loop_
_atom_site_label
_atom_site_type_symbol
_atom_site_fract_x
_atom_site_fract_y
_atom_site_fract_z
_atom_site_U_iso_or_equiv
_atom_site_adp_type
_atom_site_occupancy
_atom_site_symmetry_multiplicity
_atom_site_calc_flag
_atom_site_refinement_flags
C1 C 0.0428(3) 0.8203(3) 0.11864(7) 0.0243(7) Uani 1 1 d .
C2 C 0.0414(3) 0.6958(3) 0.11407(8) 0.0264(7) Uani 1 1 d .
H2 H 0.1092 0.6941 0.1265 0.032 Uiso 1 1 calc R
C3 C -0.0812(4) 0.5799(4) 0.11917(8) 0.0333(8) Uani 1 1 d .
C4 C -0.1734(4) 0.5938(3) 0.13712(8) 0.0333(9) Uani 1 1 d .
C5 C -0.2815(4) 0.4878(4) 0.14789(9) 0.0421(10) Uani 1 1 d .
H5 H -0.2919 0.4075 0.1442 0.051 Uiso 1 1 calc R
C6 C -0.3716(4) 0.4981(4) 0.16356(10) 0.0472(11) Uani 1 1 d .
H6 H -0.4426 0.4258 0.1716 0.057 Uiso 1 1 calc R
C7 C -0.3594(4) 0.6156(5) 0.16777(9) 0.0450(11) Uani 1 1 d .
H7 H -0.4247 0.6223 0.1777 0.054 Uiso 1 1 calc R
C8 C -0.2539(4) 0.7224(4) 0.15772(8) 0.0385(9) Uani 1 1 d .
H8 H -0.2451 0.8023 0.1610 0.046 Uiso 1 1 calc R
C9 C -0.1604(3) 0.7099(4) 0.14256(7) 0.0297(8) Uani 1 1 d .
C10 C 0.1634(3) 0.9217(3) 0.13321(8) 0.0278(8) Uani 1 1 d .
C11 C 0.2670(4) 1.1228(4) 0.15884(8) 0.0350(9) Uani 1 1 d .
H11 H 0.3397 1.1089 0.1571 0.042 Uiso 1 1 calc R
C12 C 0.2876(5) 1.2266(4) 0.13600(10) 0.0640(15) Uani 1 1 d .
H12A H 0.2962 1.2028 0.1145 0.096 Uiso 1 1 calc R
H12B H 0.3637 1.3037 0.1419 0.096 Uiso 1 1 calc R
H12C H 0.2162 1.2402 0.1369 0.096 Uiso 1 1 calc R
C13 C 0.2580(3) 1.1562(3) 0.19227(8) 0.0315(8) Uani 1 1 d .
C14 C 0.3711(5) 1.3010(5) 0.23261(11) 0.0610(14) Uani 1 1 d .
H14A H 0.3069 1.3239 0.2363 0.091 Uiso 1 1 calc R
H14B H 0.4537 1.3737 0.2363 0.091 Uiso 1 1 calc R
H14C H 0.3580 1.2337 0.2470 0.091 Uiso 1 1 calc R
C15 C 0.0511(3) 0.8380(3) 0.08154(8) 0.0255(7) Uani 1 1 d .
C16 C 0.0796(3) 0.7304(3) 0.07912(8) 0.0272(8) Uani 1 1 d .
H16 H 0.0189 0.6634 0.0647 0.033 Uiso 1 1 calc R
C17 C 0.2106(4) 0.7668(3) 0.07061(8) 0.0309(8) Uani 1 1 d .
C18 C 0.2857(3) 0.8882(3) 0.05585(8) 0.0294(8) Uani 1 1 d .
C19 C 0.3990(4) 0.9205(4) 0.04150(9) 0.0382(9) Uani 1 1 d .
H19 H 0.4269 0.8616 0.0410 0.046 Uiso 1 1 calc R
C20 C 0.4713(4) 1.0354(4) 0.02805(9) 0.0416(10) Uani 1 1 d .
H20 H 0.5475 1.0552 0.0179 0.050 Uiso 1 1 calc R
C21 C 0.4324(4) 1.1228(4) 0.02929(9) 0.0410(10) Uani 1 1 d .
H21 H 0.4830 1.2028 0.0202 0.049 Uiso 1 1 calc R
C22 C 0.3209(4) 1.0948(3) 0.04362(8) 0.0338(9) Uani 1 1 d .
H22 H 0.2949 1.1550 0.0445 0.041 Uiso 1 1 calc R
C23 C 0.2482(3) 0.9777(3) 0.05655(8) 0.0273(8) Uani 1 1 d .
C24 C -0.0763(3) 0.8050(3) 0.06897(7) 0.0250(7) Uani 1 1 d .
C25 C -0.2076(3) 0.8791(4) 0.04685(8) 0.0330(8) Uani 1 1 d .
H25 H -0.2684 0.7874 0.0471 0.040 Uiso 1 1 calc R
C26 C -0.2537(5) 0.9407(5) 0.07012(10) 0.0537(12) Uani 1 1 d .
H26A H -0.2524 0.9113 0.0915 0.081 Uiso 1 1 calc R
H26B H -0.3391 0.9191 0.0647 0.081 Uiso 1 1 calc R
H26C H -0.1993 1.0314 0.0692 0.081 Uiso 1 1 calc R
C27 C -0.2012(3) 0.9243(3) 0.01381(8) 0.0306(8) Uani 1 1 d .
C28 C -0.3198(5) 0.9427(5) -0.02691(11) 0.0645(14) Uani 1 1 d .
H28A H -0.2656 1.0327 -0.0299 0.097 Uiso 1 1 calc R
H28B H -0.4062 0.9195 -0.0318 0.097 Uiso 1 1 calc R
H28C H -0.2931 0.8977 -0.0410 0.097 Uiso 1 1 calc R
C29 C 0.4302(6) 0.5953(5) 0.04129(15) 0.0730(15) Uani 1 1 d .
H29A H 0.3559 0.5638 0.0279 0.109 Uiso 1 1 calc R
H29B H 0.5051 0.6432 0.0284 0.109 Uiso 1 1 calc R
H29C H 0.4269 0.6492 0.0577 0.109 Uiso 1 1 calc R
C30 C 0.4340(4) 0.4905(5) 0.05593(12) 0.0536(12) Uani 1 1 d .
C31 C 0.5118(6) 0.5126(7) 0.08434(14) 0.097(2) Uani 1 1 d .
H31A H 0.5168 0.4378 0.0890 0.146 Uiso 1 1 calc R
H31B H 0.4743 0.5318 0.1023 0.146 Uiso 1 1 calc R
H31C H 0.5958 0.5830 0.0805 0.146 Uiso 1 1 calc R
C32 C 0.4617(4) 0.7837(5) 0.16119(12) 0.0577(13) Uani 1 1 d .
C33 C 0.3796(5) 0.6947(6) 0.14029(12) 0.0631(14) Uani 1 1 d .
H33 H 0.3770 0.7160 0.1189 0.076 Uiso 1 1 calc R
C34 C 0.3010(5) 0.5737(6) 0.15086(14) 0.0696(15) Uani 1 1 d .
H34 H 0.2446 0.5128 0.1364 0.083 Uiso 1 1 calc R
C35 C 0.3029(6) 0.5403(7) 0.18164(15) 0.0772(17) Uani 1 1 d .
H35 H 0.2501 0.4568 0.1884 0.093 Uiso 1 1 calc R
C36 C 0.3830(5) 0.6305(7) 0.20264(14) 0.0719(16) Uani 1 1 d .
H36 H 0.3824 0.6101 0.2243 0.086 Uiso 1 1 calc R
C37 C 0.4652(5) 0.7519(6) 0.19207(12) 0.0635(14) Uani 1 1 d .
H37 H 0.5235 0.8123 0.2063 0.076 Uiso 1 1 calc R
C38 C 0.5525(5) 0.9147(5) 0.15024(12) 0.0606(14) Uani 1 1 d .
C39 C 0.5841(5) 1.0906(6) 0.11792(14) 0.0720(15) Uani 1 1 d .
H39A H 0.6280 1.1473 0.1355 0.108 Uiso 1 1 calc R
H39B H 0.5293 1.1158 0.1076 0.108 Uiso 1 1 calc R
H39C H 0.6451 1.0939 0.1026 0.108 Uiso 1 1 calc R
N1 N 0.1554(3) 1.0085(3) 0.15000(7) 0.0304(7) Uani 1 1 d .
H1 H 0.0818 0.9963 0.1557 0.037 Uiso 1 1 calc R
N2 N -0.0875(3) 0.8970(3) 0.05608(7) 0.0313(7) Uani 1 1 d .
H2A H -0.0204 0.9702 0.0531 0.038 Uiso 1 1 calc R
O1 O -0.0596(2) 0.8207(2) 0.13311(5) 0.0279(5) Uani 1 1 d .
O2 O -0.0969(3) 0.4808(2) 0.10917(7) 0.0459(7) Uani 1 1 d .
O3 O 0.2600(2) 0.9219(3) 0.12722(6) 0.0353(6) Uani 1 1 d .
O4 O 0.1708(2) 1.1018(3) 0.20975(6) 0.0428(7) Uani 1 1 d .
O5 O 0.3632(2) 1.2594(3) 0.20051(6) 0.0448(7) Uani 1 1 d .
O6 O 0.1407(2) 0.9589(2) 0.07110(5) 0.0273(5) Uani 1 1 d .
O7 O 0.2483(3) 0.6938(3) 0.07533(6) 0.0421(7) Uani 1 1 d .
O8 O -0.1629(2) 0.6969(2) 0.07214(6) 0.0336(6) Uani 1 1 d .
O9 O -0.1138(3) 0.9644(3) -0.00343(6) 0.0430(7) Uani 1 1 d .
O10 O -0.3120(3) 0.9106(3) 0.00540(7) 0.0468(7) Uani 1 1 d .
O11 O 0.3741(5) 0.3884(4) 0.04457(13) 0.1060(17) Uani 1 1 d .
O12 O 0.6630(3) 0.9708(4) 0.15907(10) 0.0810(12) Uani 1 1 d .
N3 N 0.5103(4) 0.9647(5) 0.12979(11) 0.0699(12) Uani 1 1 d .
H3 H 0.4332 0.9192 0.1230 0.084 Uiso 1 1 calc R

loop_
_atom_site_aniso_label
_atom_site_aniso_U_11
_atom_site_aniso_U_22
_atom_site_aniso_U_33
_atom_site_aniso_U_23
_atom_site_aniso_U_13
_atom_site_aniso_U_12
C1 0.0268(18) 0.0288(18) 0.0192(16) -0.0018(14) -0.0002(13) 0.0152(15)
C2 0.0329(19) 0.0276(18) 0.0232(17) 0.0027(14) 0.0015(14) 0.0185(16)
C3 0.044(2) 0.033(2) 0.0217(18) -0.0001(15) -0.0019(16) 0.0185(18)
C4 0.036(2) 0.035(2) 0.0207(17) -0.0006(15) -0.0060(15) 0.0119(17)
C5 0.046(2) 0.036(2) 0.028(2) 0.0106(17) 0.0017(18) 0.0085(19)
C6 0.036(2) 0.056(3) 0.031(2) 0.0081(19) -0.0060(18) 0.009(2)
C7 0.028(2) 0.074(3) 0.027(2) 0.010(2) 0.0021(16) 0.021(2)
C8 0.034(2) 0.051(2) 0.0249(18) -0.0024(17) -0.0027(16) 0.0171(19)
C9 0.0260(18) 0.040(2) 0.0170(17) 0.0032(15) -0.0034(14) 0.0118(17)
C10 0.0307(19) 0.0319(19) 0.0199(17) -0.0005(14) -0.0014(14) 0.0150(16)
C11 0.035(2) 0.039(2) 0.0269(19) -0.0072(16) 0.0012(15) 0.0154(18)
C12 0.068(3) 0.043(3) 0.036(2) 0.000(2) -0.004(2) -0.007(2)
C13 0.029(2) 0.032(2) 0.0288(19) -0.0031(16) -0.0020(16) 0.0115(17)
C14 0.054(3) 0.063(3) 0.039(2) -0.027(2) -0.001(2) 0.009(2)
C15 0.0276(18) 0.0246(18) 0.0239(17) 0.0043(14) -0.0013(14) 0.0127(15)
C16 0.033(2) 0.0254(18) 0.0219(17) 0.0014(14) 0.0006(14) 0.0136(16)
C17 0.041(2) 0.036(2) 0.0214(17) -0.0062(15) -0.0014(15) 0.0234(19)
C18 0.035(2) 0.034(2) 0.0209(16) 0.0020(15) 0.0007(15) 0.0195(17)
C19 0.037(2) 0.050(2) 0.031(2) -0.0070(18) 0.0008(16) 0.023(2)
C20 0.034(2) 0.050(3) 0.035(2) -0.0055(18) 0.0007(17) 0.016(2)
C21 0.032(2) 0.042(2) 0.034(2) 0.0049(17) 0.0050(17) 0.0077(18)
C22 0.037(2) 0.032(2) 0.0288(19) 0.0002(15) -0.0025(16) 0.0149(18)
C23 0.0292(19) 0.0319(19) 0.0204(17) -0.0023(14) -0.0052(14) 0.0148(16)
C24 0.0259(18) 0.0273(19) 0.0177(16) -0.0005(14) -0.0013(14) 0.0102(16)
C25 0.0282(19) 0.035(2) 0.036(2) 0.0040(16) -0.0020(16) 0.0166(17)
C26 0.053(3) 0.086(4) 0.038(2) -0.004(2) 0.002(2) 0.046(3)
C27 0.032(2) 0.0274(18) 0.034(2) -0.0030(15) -0.0078(17) 0.0160(16)
C28 0.074(3) 0.082(4) 0.045(3) 0.005(2) -0.025(2) 0.044(3)
C29 0.068(4) 0.063(3) 0.087(4) 0.007(3) 0.020(3) 0.032(3)
C30 0.042(3) 0.052(3) 0.058(3) -0.003(2) 0.002(2) 0.017(2)
C31 0.069(4) 0.118(5) 0.061(4) 0.015(4) 0.000(3) 0.014(4)
C32 0.048(3) 0.077(4) 0.061(3) -0.020(3) -0.010(2) 0.040(3)
C33 0.054(3) 0.093(4) 0.049(3) -0.024(3) -0.012(2) 0.041(3)
C34 0.057(3) 0.068(4) 0.080(4) -0.015(3) -0.001(3) 0.028(3)
C35 0.075(4) 0.109(5) 0.078(4) -0.003(4) 0.003(3) 0.069(4)
C36 0.064(4) 0.110(5) 0.064(3) 0.001(3) 0.000(3) 0.060(4)
C37 0.063(3) 0.091(4) 0.056(3) -0.017(3) -0.015(3) 0.052(3)
C38 0.050(3) 0.088(4) 0.055(3) -0.023(3) -0.016(2) 0.042(3)
C39 0.054(3) 0.081(4) 0.083(4) 0.000(3) -0.002(3) 0.036(3)
N1 0.0244(15) 0.0330(17) 0.0278(15) -0.0089(13) 0.0004(12) 0.0098(14)
N2 0.0263(16) 0.0289(16) 0.0348(16) 0.0069(13) -0.0029(13) 0.0108(14)
O1 0.0243(12) 0.0283(13) 0.0281(13) -0.0029(10) 0.0051(10) 0.0109(11)
O2 0.0629(19) 0.0262(14) 0.0445(16) 0.0017(12) 0.0020(14) 0.0192(14)
O3 0.0300(14) 0.0478(16) 0.0327(14) -0.0065(12) -0.0033(11) 0.0228(13)
O4 0.0306(15) 0.0521(17) 0.0325(14) -0.0049(13) 0.0041(12) 0.0109(14)
O5 0.0372(15) 0.0426(16) 0.0307(14) -0.0158(12) -0.0024(12) 0.0020(13)
O6 0.0247(13) 0.0226(12) 0.0319(13) 0.0064(10) 0.0044(10) 0.0098(10)
O7 0.0523(17) 0.0443(16) 0.0429(16) 0.0047(13) 0.0046(13) 0.0339(15)
O8 0.0331(14) 0.0281(14) 0.0334(13) 0.0018(11) -0.0073(11) 0.0106(12)
O9 0.0365(16) 0.0503(18) 0.0321(15) 0.0069(12) 0.0013(12) 0.0142(14)
O10 0.0430(17) 0.067(2) 0.0416(16) -0.0001(14) -0.0129(13) 0.0359(15)
O11 0.103(3) 0.053(2) 0.163(5) -0.031(3) -0.070(3) 0.040(2)
O12 0.056(2) 0.091(3) 0.096(3) -0.034(2) -0.037(2) 0.037(2)
N3 0.044(2) 0.091(4) 0.075(3) -0.003(2) -0.011(2) 0.033(2)

loop_
_atom_type_symbol
_atom_type_description
_atom_type_scat_dispersion_real
_atom_type_scat_dispersion_imag
_atom_type_scat_source
C C 0.0033 0.0016 'International Tables Vol C Tables 4.2.6.8 and 6.1.1.4'
H H 0.0000 0.0000 'International Tables Vol C Tables 4.2.6.8 and 6.1.1.4'
N N 0.0061 0.0033 'International Tables Vol C Tables 4.2.6.8 and 6.1.1.4'
O O 0.0106 0.0060 'International Tables Vol C Tables 4.2.6.8 and 6.1.1.4'

loop_
_geom_angle_atom_site_label_1
_geom_angle_atom_site_label_2
_geom_angle_atom_site_label_3
_geom_angle
O1 C1 C10 109.5(3)
O1 C1 C2 119.7(3)
C10 C1 C2 113.1(3)
O1 C1 C15 115.3(3)
C10 C1 C15 108.7(3)
C2 C1 C15 88.9(2)
C3 C2 C1 116.1(3)
C3 C2 C16 115.3(3)
C1 C2 C16 89.7(2)
C3 C2 H2 111.4
C1 C2 H2 111.4
C16 C2 H2 111.4
O2 C3 C4 124.2(4)
O2 C3 C2 119.4(3)
C4 C3 C2 116.3(3)
C9 C4 C5 118.6(4)
C9 C4 C3 121.3(3)
C5 C4 C3 119.9(4)
C6 C5 C4 121.1(4)
C6 C5 H5 119.5
C4 C5 H5 119.5
C5 C6 C7 119.6(4)
C5 C6 H6 120.2
C7 C6 H6 120.2
C8 C7 C6 121.0(4)
C8 C7 H7 119.5
C6 C7 H7 119.5
C7 C8 C9 118.4(4)
C7 C8 H8 120.8
C9 C8 H8 120.8
O1 C9 C4 124.4(3)
O1 C9 C8 114.3(3)
C4 C9 C8 121.2(3)
O3 C10 N1 125.2(3)
O3 C10 C1 118.2(3)
N1 C10 C1 116.4(3)
N1 C11 C13 110.4(3)
N1 C11 C12 109.6(3)
C13 C11 C12 111.9(3)
N1 C11 H11 108.3
C13 C11 H11 108.3
C12 C11 H11 108.3
C11 C12 H12A 109.5
C11 C12 H12B 109.5
H12A C12 H12B 109.5
C11 C12 H12C 109.5
H12A C12 H12C 109.5
H12B C12 H12C 109.5
O4 C13 O5 123.2(3)
O4 C13 C11 126.9(3)
O5 C13 C11 109.9(3)
O5 C14 H14A 109.5
O5 C14 H14B 109.5
H14A C14 H14B 109.5
O5 C14 H14C 109.5
H14A C14 H14C 109.5
H14B C14 H14C 109.5
O6 C15 C24 109.6(3)
O6 C15 C16 119.7(3)
C24 C15 C16 113.6(3)
O6 C15 C1 114.8(3)
C24 C15 C1 109.0(3)
C16 C15 C1 88.5(2)
C17 C16 C15 116.0(3)
C17 C16 C2 116.7(3)
C15 C16 C2 90.3(3)
C17 C16 H16 110.8
C15 C16 H16 110.8
C2 C16 H16 110.8
O7 C17 C18 123.4(3)
O7 C17 C16 119.7(3)
C18 C17 C16 116.9(3)
C19 C18 C23 117.9(3)
C19 C18 C17 121.1(3)
C23 C18 C17 121.0(3)
C20 C19 C18 121.4(4)
C20 C19 H19 119.3
C18 C19 H19 119.3
C19 C20 C21 119.5(4)
C19 C20 H20 120.2
C21 C20 H20 120.2
C22 C21 C20 120.8(4)
C22 C21 H21 119.6
C20 C21 H21 119.6
C23 C22 C21 118.9(4)
C23 C22 H22 120.6
C21 C22 H22 120.6
O6 C23 C22 115.1(3)
O6 C23 C18 123.4(3)
C22 C23 C18 121.5(3)
O8 C24 N2 124.5(3)
O8 C24 C15 118.5(3)
N2 C24 C15 117.0(3)
N2 C25 C27 109.8(3)
N2 C25 C26 111.3(3)
C27 C25 C26 112.5(3)
N2 C25 H25 107.7
C27 C25 H25 107.7
C26 C25 H25 107.7
C25 C26 H26A 109.5
C25 C26 H26B 109.5
H26A C26 H26B 109.5
C25 C26 H26C 109.5
H26A C26 H26C 109.5
H26B C26 H26C 109.5
O9 C27 O10 123.2(3)
O9 C27 C25 126.8(3)
O10 C27 C25 110.0(3)
O10 C28 H28A 109.5
O10 C28 H28B 109.5
H28A C28 H28B 109.5
O10 C28 H28C 109.5
H28A C28 H28C 109.5
H28B C28 H28C 109.5
C30 C29 H29A 109.5
C30 C29 H29B 109.5
H29A C29 H29B 109.5
C30 C29 H29C 109.5
H29A C29 H29C 109.5
H29B C29 H29C 109.5
O11 C30 C29 119.2(5)
O11 C30 C31 121.6(5)
C29 C30 C31 119.3(5)
C30 C31 H31A 109.5
C30 C31 H31B 109.5
H31A C31 H31B 109.5
C30 C31 H31C 109.5
H31A C31 H31C 109.5
H31B C31 H31C 109.5
C37 C32 C33 119.9(6)
C37 C32 C38 119.1(5)
C33 C32 C38 120.9(5)
C32 C33 C34 119.4(5)
C32 C33 H33 120.3
C34 C33 H33 120.3
C35 C34 C33 121.5(6)
C35 C34 H34 119.2
C33 C34 H34 119.2
C34 C35 C36 118.8(6)
C34 C35 H35 120.6
C36 C35 H35 120.6
C35 C36 C37 120.2(6)
C35 C36 H36 119.9
C37 C36 H36 119.9
C32 C37 C36 120.1(5)
C32 C37 H37 120.0
C36 C37 H37 120.0
O12 C38 N3 121.3(5)
O12 C38 C32 121.9(5)
N3 C38 C32 116.7(4)
N3 C39 H39A 109.5
N3 C39 H39B 109.5
H39A C39 H39B 109.5
N3 C39 H39C 109.5
H39A C39 H39C 109.5
H39B C39 H39C 109.5
C10 N1 C11 120.5(3)
C10 N1 H1 119.8
C11 N1 H1 119.8
C24 N2 C25 121.3(3)
C24 N2 H2A 119.4
C25 N2 H2A 119.4
C9 O1 C1 119.5(3)
C13 O5 C14 116.6(3)
C23 O6 C15 119.9(3)
C27 O10 C28 115.0(3)
C38 N3 C39 123.4(4)
C38 N3 H3 118.3
C39 N3 H3 118.3

loop_
_geom_bond_atom_site_label_1
_geom_bond_atom_site_label_2
_geom_bond_distance
C1 O1 1.411(4)
C1 C10 1.521(5)
C1 C2 1.545(5)
C1 C15 1.584(4)
C2 C3 1.493(5)
C2 C16 1.549(5)
C2 H2 1.0000
C3 O2 1.218(4)
C3 C4 1.452(6)
C4 C9 1.383(5)
C4 C5 1.402(5)
C5 C6 1.358(6)
C5 H5 0.9500
C6 C7 1.397(7)
C6 H6 0.9500
C7 C8 1.381(6)
C7 H7 0.9500
C8 C9 1.398(5)
C8 H8 0.9500
C9 O1 1.374(4)
C10 O3 1.221(4)
C10 N1 1.333(5)
C11 N1 1.448(5)
C11 C13 1.496(5)
C11 C12 1.525(6)
C11 H11 1.0000
C12 H12A 0.9800
C12 H12B 0.9800
C12 H12C 0.9800
C13 O4 1.200(4)
C13 O5 1.337(4)
C14 O5 1.441(5)
C14 H14A 0.9800
C14 H14B 0.9800
C14 H14C 0.9800
C15 O6 1.416(4)
C15 C24 1.515(5)
C15 C16 1.543(5)
C16 C17 1.494(5)
C16 H16 1.0000
C17 O7 1.223(4)
C17 C18 1.455(5)
C18 C19 1.392(5)
C18 C23 1.400(5)
C19 C20 1.370(6)
C19 H19 0.9500
C20 C21 1.387(6)
C20 H20 0.9500
C21 C22 1.384(5)
C21 H21 0.9500
C22 C23 1.381(5)
C22 H22 0.9500
C23 O6 1.377(4)
C24 O8 1.234(4)
C24 N2 1.332(5)
C25 N2 1.443(5)
C25 C27 1.496(5)
C25 C26 1.522(6)
C25 H25 1.0000
C26 H26A 0.9800
C26 H26B 0.9800
C26 H26C 0.9800
C27 O9 1.189(4)
C27 O10 1.344(4)
C28 O10 1.443(5)
C28 H28A 0.9800
C28 H28B 0.9800
C28 H28C 0.9800
C29 C30 1.460(8)
C29 H29A 0.9800
C29 H29B 0.9800
C29 H29C 0.9800
C30 O11 1.201(6)
C30 C31 1.480(8)
C31 H31A 0.9800
C31 H31B 0.9800
C31 H31C 0.9800
C32 C37 1.374(7)
C32 C33 1.382(7)
C32 C38 1.512(8)
C33 C34 1.391(8)
C33 H33 0.9500
C34 C35 1.373(8)
C34 H34 0.9500
C35 C36 1.384(9)
C35 H35 0.9500
C36 C37 1.402(8)
C36 H36 0.9500
C37 H37 0.9500
C38 O12 1.242(6)
C38 N3 1.316(7)
C39 N3 1.447(7)
C39 H39A 0.9800
C39 H39B 0.9800
C39 H39C 0.9800
N1 H1 0.8800
N2 H2A 0.8800
N3 H3 0.8800

loop_
_geom_torsion_atom_site_label_1
_geom_torsion_atom_site_label_2
_geom_torsion_atom_site_label_3
_geom_torsion_atom_site_label_4
_geom_torsion
O1 C1 C2 C3 12.7(4)
C10 C1 C2 C3 144.0(3)
C15 C1 C2 C3 -106.1(3)
O1 C1 C2 C16 130.9(3)
C10 C1 C2 C16 -97.8(3)
C15 C1 C2 C16 12.1(2)
C1 C2 C3 O2 163.2(3)
C16 C2 C3 O2 60.2(4)
C1 C2 C3 C4 -18.9(4)
C16 C2 C3 C4 -121.9(3)
O2 C3 C4 C9 -167.3(3)
C2 C3 C4 C9 15.0(5)
O2 C3 C4 C5 9.3(6)
C2 C3 C4 C5 -168.4(3)
C9 C4 C5 C6 -0.5(5)
C3 C4 C5 C6 -177.2(4)
C4 C5 C6 C7 3.0(6)
C5 C6 C7 C8 -3.5(6)
C6 C7 C8 C9 1.4(5)
C5 C4 C9 O1 -179.7(3)
C3 C4 C9 O1 -3.0(5)
C5 C4 C9 C8 -1.7(5)
C3 C4 C9 C8 175.0(3)
C7 C8 C9 O1 179.4(3)
C7 C8 C9 C4 1.2(5)
O1 C1 C10 O3 168.3(3)
C2 C1 C10 O3 32.1(4)
C15 C1 C10 O3 -64.9(4)
O1 C1 C10 N1 -15.9(4)
C2 C1 C10 N1 -152.1(3)
C15 C1 C10 N1 110.8(3)
N1 C11 C13 O4 -2.7(6)
C12 C11 C13 O4 119.6(4)
N1 C11 C13 O5 177.8(3)
C12 C11 C13 O5 -59.9(4)
O1 C1 C15 O6 102.9(3)
C10 C1 C15 O6 -20.4(4)
C2 C1 C15 O6 -134.4(3)
O1 C1 C15 C24 -20.4(4)
C10 C1 C15 C24 -143.7(3)
C2 C1 C15 C24 102.3(3)
O1 C1 C15 C16 -134.8(3)
C10 C1 C15 C16 101.9(3)
C2 C1 C15 C16 -12.2(2)
O6 C15 C16 C17 9.8(4)
C24 C15 C16 C17 141.9(3)
C1 C15 C16 C17 -108.0(3)
O6 C15 C16 C2 130.0(3)
C24 C15 C16 C2 -98.0(3)
C1 C15 C16 C2 12.1(2)
C3 C2 C16 C17 -134.0(3)
C1 C2 C16 C17 107.1(3)
C3 C2 C16 C15 106.5(3)
C1 C2 C16 C15 -12.4(3)
C15 C16 C17 O7 163.0(3)
C2 C16 C17 O7 58.4(4)
C15 C16 C17 C18 -19.2(4)
C2 C16 C17 C18 -123.7(3)
O7 C17 C18 C19 10.5(5)
C16 C17 C18 C19 -167.2(3)
O7 C17 C18 C23 -167.3(3)
C16 C17 C18 C23 15.0(5)
C23 C18 C19 C20 -0.9(5)
C17 C18 C19 C20 -178.8(4)
C18 C19 C20 C21 1.4(6)
C19 C20 C21 C22 -0.7(6)
C20 C21 C22 C23 -0.4(6)
C21 C22 C23 O6 178.2(3)
C21 C22 C23 C18 0.9(5)
C19 C18 C23 O6 -177.4(3)
C17 C18 C23 O6 0.5(5)
C19 C18 C23 C22 -0.3(5)
C17 C18 C23 C22 177.6(3)
O6 C15 C24 O8 170.5(3)
C16 C15 C24 O8 33.7(4)
C1 C15 C24 O8 -63.2(4)
O6 C15 C24 N2 -11.7(4)
C16 C15 C24 N2 -148.5(3)
C1 C15 C24 N2 114.6(3)
N2 C25 C27 O9 3.0(5)
C26 C25 C27 O9 127.5(4)
N2 C25 C27 O10 -178.5(3)
C26 C25 C27 O10 -54.0(4)
C37 C32 C33 C34 0.3(7)
C38 C32 C33 C34 177.3(5)
C32 C33 C34 C35 -0.1(8)
C33 C34 C35 C36 1.6(8)
C34 C35 C36 C37 -3.4(8)
C33 C32 C37 C36 -2.1(7)
C38 C32 C37 C36 -179.1(5)
C35 C36 C37 C32 3.6(8)
C37 C32 C38 O12 40.1(7)
C33 C32 C38 O12 -136.9(5)
C37 C32 C38 N3 -142.7(5)
C33 C32 C38 N3 40.3(7)
O3 C10 N1 C11 9.3(5)
C1 C10 N1 C11 -166.2(3)
C13 C11 N1 C10 -137.7(3)
C12 C11 N1 C10 98.6(4)
O8 C24 N2 C25 5.2(5)
C15 C24 N2 C25 -172.5(3)
C27 C25 N2 C24 -130.2(3)
C26 C25 N2 C24 104.6(4)
C4 C9 O1 C1 -4.3(5)
C8 C9 O1 C1 177.6(3)
C10 C1 O1 C9 -133.9(3)
C2 C1 O1 C9 -1.0(4)
C15 C1 O1 C9 103.3(3)
O4 C13 O5 C14 3.0(6)
C11 C13 O5 C14 -177.5(4)
C22 C23 O6 C15 171.8(3)
C18 C23 O6 C15 -11.0(4)
C24 C15 O6 C23 -128.5(3)
C16 C15 O6 C23 5.2(4)
C1 C15 O6 C23 108.5(3)
O9 C27 O10 C28 2.9(6)
C25 C27 O10 C28 -175.7(4)
O12 C38 N3 C39 -5.1(8)
C32 C38 N3 C39 177.7(5)
